data_7000597
loop_
_publ_author_name
'Gurnani, Chitra'
'Jura, Marek'
'Levason, William'
'Ratnani, Raju'
'Reid, Gillian'
'Webster, Michael'

_publ_section_title
;
 Synthesis, characterisation and structures of thio-, seleno- and
 telluro-ether complexes of indium(III) halides
;
_journal_issue 9
_journal_name_full 'Dalton Transactions'
_journal_page_first 1611
_journal_page_last 1619
_journal_paper_doi 10.1039/b816148h
_journal_year 2009
_chemical_absolute_configuration ad
_chemical_formula_moiety 'C16 H36 Br2 In S4 1+, Br4 In 1-'
_chemical_formula_structural '((C8 H18 S2)2 In Br2) (Br4 In)'
_chemical_formula_sum 'C16 H36 Br6 In2 S4'
_chemical_formula_weight 1065.79
_chemical_name_systematic
;
trans-dibromobis(2,7-dimethyl-3,6-dithiaoctane-S,S')indium(III)
tetrabromoindate
;
_space_group_IT_number 19
_space_group_name_Hall 'P 2ac 2ab'
_symmetry_cell_setting orthorhombic
_symmetry_space_group_name_Hall 'P 2ac 2ab'
_symmetry_space_group_name_H-M 'P 21 21 21'
_atom_sites_solution_hydrogens geom
_atom_sites_solution_primary direct
_atom_sites_solution_secondary difmap
_audit_creation_date 2008-05-09
_audit_creation_method 'SHELXL-97 + hand edit'
_cell_angle_alpha 90.00
_cell_angle_beta 90.00
_cell_angle_gamma 90.00
_cell_formula_units_Z 4
_cell_length_a 11.4407(10)
_cell_length_b 12.9075(12)
_cell_length_c 21.6066(12)
_cell_measurement_reflns_used 17067
_cell_measurement_temperature 120(2)
_cell_measurement_theta_max 27.48
_cell_measurement_theta_min 2.91
_cell_volume 3190.7(4)
_computing_structure_refinement 'SHELXL-97 (Sheldrick, 1997)'
_computing_structure_solution 'SHELXS-97 (Sheldrick, 1997)'
_diffrn_ambient_temperature 120(2)
_diffrn_measured_fraction_theta_full 0.994
_diffrn_measured_fraction_theta_max 0.994
_diffrn_measurement_device_type 'Bruker-Nonius 95mm CCD camera on \k-goniostat'
_diffrn_measurement_method '\f & \w scans'
_diffrn_radiation_monochromator graphite
_diffrn_radiation_source 'Bruker-Nonius FR591 rotating anode'
_diffrn_radiation_type MoK\a
_diffrn_radiation_wavelength 0.71073
_diffrn_reflns_av_R_equivalents 0.0411
_diffrn_reflns_av_sigmaI/netI 0.0506
_diffrn_reflns_limit_h_max 14
_diffrn_reflns_limit_h_min -14
_diffrn_reflns_limit_k_max 16
_diffrn_reflns_limit_k_min -16
_diffrn_reflns_limit_l_max 18
_diffrn_reflns_limit_l_min -28
_diffrn_reflns_number 22267
_diffrn_reflns_theta_full 27.52
_diffrn_reflns_theta_max 27.52
_diffrn_reflns_theta_min 3.24
_diffrn_standards_number 0
_exptl_absorpt_coefficient_mu 9.226
_exptl_absorpt_correction_T_max 1.0000
_exptl_absorpt_correction_T_min 0.7862
_exptl_absorpt_correction_type multi-scan
_exptl_absorpt_process_details 'G.M. Sheldrick, (2007). SADABS. Version 2007/2. Bruker AXS Inc.'
_exptl_crystal_colour colourless
_exptl_crystal_density_diffrn 2.219
_exptl_crystal_density_method 'not measured'
_exptl_crystal_description block
_exptl_crystal_F_000 2016
_exptl_crystal_size_max 0.18
_exptl_crystal_size_mid 0.18
_exptl_crystal_size_min 0.13
_refine_diff_density_max 0.598
_refine_diff_density_min -0.577
_refine_diff_density_rms 0.114
_refine_ls_abs_structure_details 'Flack H D (1983), Acta Cryst. A39, 876-881'
_refine_ls_abs_structure_Flack 0.338(5)
_refine_ls_extinction_method none
_refine_ls_goodness_of_fit_ref 1.052
_refine_ls_hydrogen_treatment constr
_refine_ls_matrix_type full
_refine_ls_number_parameters 262
_refine_ls_number_reflns 7294
_refine_ls_number_restraints 0
_refine_ls_restrained_S_all 1.052
_refine_ls_R_factor_all 0.0335
_refine_ls_R_factor_gt 0.0281
_refine_ls_shift/su_max 0.001
_refine_ls_shift/su_mean 0.000
_refine_ls_structure_factor_coef Fsqd
_refine_ls_weighting_details 'w=1/[\s^2^(Fo^2^)+(0.0000P)^2^+0.0762P] where P=(Fo^2^+2Fc^2^)/3'
_refine_ls_weighting_scheme calc
_refine_ls_wR_factor_gt 0.0465
_refine_ls_wR_factor_ref 0.0477
_reflns_number_gt 6702
_reflns_number_total 7294
_reflns_threshold_expression I>2sigma(I)
_cod_data_source_file b816148h.txt
_cod_data_source_block 08mj05
_cod_database_code 7000597

loop_
_symmetry_equiv_pos_as_xyz
'x, y, z'
'-x+1/2, -y, z+1/2'
'-x, y+1/2, -z+1/2'
'x+1/2, -y+1/2, -z'

loop_
_atom_site_label
_atom_site_type_symbol
_atom_site_fract_x
_atom_site_fract_y
_atom_site_fract_z
_atom_site_U_iso_or_equiv
_atom_site_adp_type
_atom_site_occupancy
_atom_site_symmetry_multiplicity
_atom_site_calc_flag
_atom_site_refinement_flags
_atom_site_disorder_assembly
_atom_site_disorder_group
In1 In 0.43235(2) 0.30916(2) 0.131341(12) 0.01336(6) Uani 1 1 d . . .
In2 In 0.44603(2) 0.67909(2) 0.873620(12) 0.01655(7) Uani 1 1 d . . .
Br1 Br 0.50212(4) 0.33695(3) 0.018429(17) 0.01775(10) Uani 1 1 d . . .
Br2 Br 0.36606(3) 0.28509(4) 0.244441(18) 0.02175(11) Uani 1 1 d . . .
Br3 Br 0.43264(4) 0.86088(4) 0.83487(2) 0.02634(11) Uani 1 1 d . . .
Br4 Br 0.27795(4) 0.64187(4) 0.94385(2) 0.03225(13) Uani 1 1 d . . .
Br5 Br 0.63441(4) 0.66725(5) 0.93197(2) 0.03453(13) Uani 1 1 d . . .
Br6 Br 0.44639(5) 0.54654(4) 0.789477(19) 0.03087(12) Uani 1 1 d . . .
S1 S 0.22052(9) 0.33152(9) 0.08335(4) 0.0155(2) Uani 1 1 d . . .
S2 S 0.41717(9) 0.51346(8) 0.15461(4) 0.0175(2) Uani 1 1 d . . .
S3 S 0.42947(10) 0.10161(8) 0.12303(5) 0.0194(2) Uani 1 1 d . . .
S4 S 0.66022(9) 0.28220(9) 0.15458(5) 0.0184(2) Uani 1 1 d . . .
C1 C -0.0069(4) 0.3525(4) 0.12394(19) 0.0249(10) Uani 1 1 d . . .
H1A H -0.0319 0.3195 0.0853 0.037 Uiso 1 1 calc R . .
H1B H 0.0010 0.4273 0.1175 0.037 Uiso 1 1 calc R . .
H1C H -0.0652 0.3394 0.1562 0.037 Uiso 1 1 calc R . .
C2 C 0.1063(4) 0.1899(4) 0.15291(18) 0.0224(10) Uani 1 1 d . . .
H2A H 0.0523 0.1731 0.1867 0.034 Uiso 1 1 calc R . .
H2B H 0.1846 0.1644 0.1632 0.034 Uiso 1 1 calc R . .
H2C H 0.0792 0.1569 0.1147 0.034 Uiso 1 1 calc R . .
C3 C 0.1104(3) 0.3077(3) 0.14389(17) 0.0162(9) Uani 1 1 d . . .
H3 H 0.1359 0.3414 0.1833 0.019 Uiso 1 1 calc R . .
C4 C 0.2261(4) 0.4718(3) 0.07635(19) 0.0204(10) Uani 1 1 d . . .
H4A H 0.2808 0.4895 0.0425 0.024 Uiso 1 1 calc R . .
H4B H 0.1476 0.4967 0.0641 0.024 Uiso 1 1 calc R . .
C5 C 0.2635(4) 0.5300(4) 0.1339(2) 0.0265(11) Uani 1 1 d . . .
H5A H 0.2146 0.5067 0.1691 0.032 Uiso 1 1 calc R . .
H5B H 0.2480 0.6047 0.1276 0.032 Uiso 1 1 calc R . .
C6 C 0.4962(4) 0.5862(3) 0.09443(18) 0.0163(9) Uani 1 1 d . . .
H6 H 0.4779 0.5559 0.0530 0.020 Uiso 1 1 calc R . .
C7 C 0.6257(4) 0.5702(4) 0.10860(19) 0.0224(10) Uani 1 1 d . . .
H7A H 0.6729 0.6067 0.0777 0.034 Uiso 1 1 calc R . .
H7B H 0.6439 0.4961 0.1074 0.034 Uiso 1 1 calc R . .
H7C H 0.6433 0.5977 0.1498 0.034 Uiso 1 1 calc R . .
C8 C 0.4639(4) 0.6993(3) 0.09468(18) 0.0196(10) Uani 1 1 d . . .
H8A H 0.4757 0.7278 0.1362 0.029 Uiso 1 1 calc R . .
H8B H 0.3817 0.7070 0.0828 0.029 Uiso 1 1 calc R . .
H8C H 0.5133 0.7366 0.0651 0.029 Uiso 1 1 calc R . .
C9 C 0.3184(4) 0.0891(3) 0.0126(2) 0.0231(11) Uani 1 1 d . . .
H9A H 0.3154 0.0640 -0.0302 0.035 Uiso 1 1 calc R . .
H9B H 0.3083 0.1645 0.0131 0.035 Uiso 1 1 calc R . .
H9C H 0.2557 0.0566 0.0367 0.035 Uiso 1 1 calc R . .
C10 C 0.4609(4) -0.0536(3) 0.0368(2) 0.0273(11) Uani 1 1 d . . .
H10A H 0.4014 -0.0918 0.0601 0.041 Uiso 1 1 calc R . .
H10B H 0.5383 -0.0683 0.0541 0.041 Uiso 1 1 calc R . .
H10C H 0.4588 -0.0752 -0.0067 0.041 Uiso 1 1 calc R . .
C11 C 0.4364(4) 0.0613(3) 0.04111(17) 0.0172(9) Uani 1 1 d . . .
H11 H 0.4998 0.1006 0.0196 0.021 Uiso 1 1 calc R . .
C12 C 0.5752(4) 0.0754(3) 0.15278(19) 0.0238(10) Uani 1 1 d . . .
H12A H 0.5728 0.0793 0.1985 0.029 Uiso 1 1 calc R . .
H12B H 0.5969 0.0036 0.1415 0.029 Uiso 1 1 calc R . .
C13 C 0.6705(3) 0.1486(3) 0.1294(2) 0.0225(10) Uani 1 1 d . . .
H13A H 0.6694 0.1475 0.0835 0.027 Uiso 1 1 calc R . .
H13B H 0.7472 0.1210 0.1427 0.027 Uiso 1 1 calc R . .
C14 C 0.6791(3) 0.2772(4) 0.23881(18) 0.0202(10) Uani 1 1 d . . .
H14 H 0.6126 0.2380 0.2576 0.024 Uiso 1 1 calc R . .
C15 C 0.7937(4) 0.2256(4) 0.25667(18) 0.0227(11) Uani 1 1 d . . .
H15A H 0.8590 0.2638 0.2382 0.034 Uiso 1 1 calc R . .
H15B H 0.7942 0.1540 0.2415 0.034 Uiso 1 1 calc R . .
H15C H 0.8018 0.2257 0.3018 0.034 Uiso 1 1 calc R . .
C16 C 0.6750(4) 0.3893(4) 0.2608(2) 0.0348(13) Uani 1 1 d . . .
H16A H 0.6841 0.3914 0.3059 0.052 Uiso 1 1 calc R . .
H16B H 0.5998 0.4201 0.2493 0.052 Uiso 1 1 calc R . .
H16C H 0.7385 0.4285 0.2413 0.052 Uiso 1 1 calc R . .

loop_
_atom_site_aniso_label
_atom_site_aniso_U_11
_atom_site_aniso_U_22
_atom_site_aniso_U_33
_atom_site_aniso_U_23
_atom_site_aniso_U_13
_atom_site_aniso_U_12
In1 0.01260(13) 0.01348(16) 0.01401(14) 0.00122(12) 0.00081(12) 0.00142(13)
In2 0.01513(14) 0.01682(16) 0.01770(15) 0.00061(13) 0.00101(12) -0.00108(14)
Br1 0.0209(2) 0.0164(2) 0.0160(2) -0.00093(18) 0.00495(17) -0.00158(19)
Br2 0.0181(2) 0.0323(3) 0.0149(2) 0.00488(19) 0.00128(17) 0.0012(2)
Br3 0.0278(3) 0.0168(2) 0.0345(3) 0.0029(2) 0.0078(2) 0.0000(2)
Br4 0.0198(2) 0.0437(4) 0.0332(3) 0.0149(2) 0.0070(2) -0.0026(2)
Br5 0.0186(2) 0.0586(4) 0.0264(3) 0.0052(2) -0.0044(2) -0.0002(3)
Br6 0.0496(3) 0.0188(3) 0.0243(3) -0.00390(19) -0.0079(2) 0.0066(3)
S1 0.0128(5) 0.0180(6) 0.0156(5) 0.0007(5) 0.0013(4) -0.0006(5)
S2 0.0205(6) 0.0146(6) 0.0173(6) -0.0018(4) 0.0020(4) -0.0011(5)
S3 0.0222(6) 0.0131(6) 0.0228(6) 0.0036(5) 0.0011(5) -0.0007(5)
S4 0.0144(5) 0.0223(7) 0.0185(6) 0.0025(5) -0.0007(4) 0.0007(5)
C1 0.022(2) 0.025(3) 0.027(2) 0.000(2) 0.007(2) 0.000(2)
C2 0.023(2) 0.025(3) 0.019(2) 0.011(2) 0.0003(18) -0.002(2)
C3 0.016(2) 0.019(3) 0.013(2) -0.0012(18) 0.0063(16) 0.0012(19)
C4 0.018(2) 0.017(3) 0.026(2) 0.0065(19) -0.0020(19) 0.001(2)
C5 0.019(2) 0.019(3) 0.042(3) -0.004(2) 0.005(2) 0.002(2)
C6 0.018(2) 0.014(2) 0.016(2) -0.0024(18) 0.0004(18) -0.006(2)
C7 0.020(2) 0.014(3) 0.033(3) 0.0038(19) 0.001(2) -0.003(2)
C8 0.022(2) 0.014(2) 0.023(2) 0.0040(18) -0.0018(18) -0.001(2)
C9 0.023(3) 0.015(3) 0.031(3) -0.001(2) -0.004(2) 0.002(2)
C10 0.024(3) 0.017(3) 0.041(3) -0.008(2) 0.000(2) 0.001(2)
C11 0.015(2) 0.011(2) 0.025(2) 0.0003(18) 0.0018(19) 0.000(2)
C12 0.028(3) 0.016(2) 0.027(2) 0.0039(19) -0.011(2) 0.004(2)
C13 0.019(2) 0.024(3) 0.025(2) -0.009(2) -0.0062(19) 0.008(2)
C14 0.017(2) 0.026(3) 0.018(2) 0.0008(19) -0.0013(18) -0.001(2)
C15 0.020(2) 0.029(3) 0.019(2) 0.008(2) 0.0011(19) 0.004(2)
C16 0.036(3) 0.034(3) 0.035(3) -0.008(2) -0.010(2) 0.010(3)

loop_
_atom_type_symbol
_atom_type_description
_atom_type_scat_dispersion_real
_atom_type_scat_dispersion_imag
_atom_type_scat_source
C C 0.0033 0.0016 'International Tables Vol C Tables 4.2.6.8 and 6.1.1.4'
H H 0.0000 0.0000 'International Tables Vol C Tables 4.2.6.8 and 6.1.1.4'
Br Br -0.2901 2.4595 'International Tables Vol C Tables 4.2.6.8 and 6.1.1.4'
In In -0.7276 1.3100 'International Tables Vol C Tables 4.2.6.8 and 6.1.1.4'
S S 0.1246 0.1234 'International Tables Vol C Tables 4.2.6.8 and 6.1.1.4'

loop_
_geom_angle_atom_site_label_1
_geom_angle_atom_site_label_2
_geom_angle_atom_site_label_3
_geom_angle
_geom_angle_site_symmetry_1
_geom_angle_site_symmetry_3
_geom_angle_publ_flag
Br2 In1 Br1 178.653(19) . . ?
Br2 In1 S1 96.60(2) . . ?
Br1 In1 S1 84.16(2) . . ?
Br2 In1 S4 95.34(2) . . ?
Br1 In1 S4 83.95(2) . . ?
S1 In1 S4 167.76(3) . . ?
Br2 In1 S3 86.53(3) . . ?
Br1 In1 S3 94.53(3) . . ?
S1 In1 S3 94.08(4) . . ?
S4 In1 S3 83.96(3) . . ?
Br2 In1 S2 85.52(2) . . ?
Br1 In1 S2 93.45(2) . . ?
S1 In1 S2 84.69(3) . . ?
S4 In1 S2 98.93(3) . . ?
S3 In1 S2 171.76(3) . . ?
Br4 In2 Br3 109.727(19) . . ?
Br4 In2 Br6 108.18(2) . . ?
Br3 In2 Br6 113.582(18) . . ?
Br4 In2 Br5 110.215(19) . . ?
Br3 In2 Br5 106.22(2) . . ?
Br6 In2 Br5 108.89(2) . . ?
C4 S1 C3 104.5(2) . . ?
C4 S1 In1 96.24(14) . . ?
C3 S1 In1 109.21(13) . . ?
C5 S2 C6 103.9(2) . . ?
C5 S2 In1 97.53(15) . . ?
C6 S2 In1 109.63(14) . . ?
C12 S3 C11 104.29(19) . . ?
C12 S3 In1 98.68(15) . . ?
C11 S3 In1 110.15(13) . . ?
C13 S4 C14 104.9(2) . . ?
C13 S4 In1 97.51(13) . . ?
C14 S4 In1 107.77(13) . . ?
C3 C1 H1A 109.5 . . ?
C3 C1 H1B 109.5 . . ?
H1A C1 H1B 109.5 . . ?
C3 C1 H1C 109.5 . . ?
H1A C1 H1C 109.5 . . ?
H1B C1 H1C 109.5 . . ?
C3 C2 H2A 109.5 . . ?
C3 C2 H2B 109.5 . . ?
H2A C2 H2B 109.5 . . ?
C3 C2 H2C 109.5 . . ?
H2A C2 H2C 109.5 . . ?
H2B C2 H2C 109.5 . . ?
C1 C3 C2 112.6(3) . . ?
C1 C3 S1 109.8(3) . . ?
C2 C3 S1 106.1(3) . . ?
C1 C3 H3 109.4 . . ?
C2 C3 H3 109.4 . . ?
S1 C3 H3 109.4 . . ?
C5 C4 S1 115.9(3) . . ?
C5 C4 H4A 108.3 . . ?
S1 C4 H4A 108.3 . . ?
C5 C4 H4B 108.3 . . ?
S1 C4 H4B 108.3 . . ?
H4A C4 H4B 107.4 . . ?
C4 C5 S2 114.5(3) . . ?
C4 C5 H5A 108.6 . . ?
S2 C5 H5A 108.6 . . ?
C4 C5 H5B 108.6 . . ?
S2 C5 H5B 108.6 . . ?
H5A C5 H5B 107.6 . . ?
C8 C6 C7 111.6(3) . . ?
C8 C6 S2 111.8(3) . . ?
C7 C6 S2 105.4(3) . . ?
C8 C6 H6 109.3 . . ?
C7 C6 H6 109.3 . . ?
S2 C6 H6 109.3 . . ?
C6 C7 H7A 109.5 . . ?
C6 C7 H7B 109.5 . . ?
H7A C7 H7B 109.5 . . ?
C6 C7 H7C 109.5 . . ?
H7A C7 H7C 109.5 . . ?
H7B C7 H7C 109.5 . . ?
C6 C8 H8A 109.5 . . ?
C6 C8 H8B 109.5 . . ?
H8A C8 H8B 109.5 . . ?
C6 C8 H8C 109.5 . . ?
H8A C8 H8C 109.5 . . ?
H8B C8 H8C 109.5 . . ?
C11 C9 H9A 109.5 . . ?
C11 C9 H9B 109.5 . . ?
H9A C9 H9B 109.5 . . ?
C11 C9 H9C 109.5 . . ?
H9A C9 H9C 109.5 . . ?
H9B C9 H9C 109.5 . . ?
C11 C10 H10A 109.5 . . ?
C11 C10 H10B 109.5 . . ?
H10A C10 H10B 109.5 . . ?
C11 C10 H10C 109.5 . . ?
H10A C10 H10C 109.5 . . ?
H10B C10 H10C 109.5 . . ?
C10 C11 C9 111.6(4) . . ?
C10 C11 S3 110.1(3) . . ?
C9 C11 S3 106.4(3) . . ?
C10 C11 H11 109.6 . . ?
C9 C11 H11 109.6 . . ?
S3 C11 H11 109.6 . . ?
C13 C12 S3 114.9(3) . . ?
C13 C12 H12A 108.5 . . ?
S3 C12 H12A 108.5 . . ?
C13 C12 H12B 108.5 . . ?
S3 C12 H12B 108.5 . . ?
H12A C12 H12B 107.5 . . ?
C12 C13 S4 116.2(3) . . ?
C12 C13 H13A 108.2 . . ?
S4 C13 H13A 108.2 . . ?
C12 C13 H13B 108.2 . . ?
S4 C13 H13B 108.2 . . ?
H13A C13 H13B 107.4 . . ?
C15 C14 C16 111.3(4) . . ?
C15 C14 S4 111.6(3) . . ?
C16 C14 S4 105.8(3) . . ?
C15 C14 H14 109.3 . . ?
C16 C14 H14 109.3 . . ?
S4 C14 H14 109.3 . . ?
C14 C15 H15A 109.5 . . ?
C14 C15 H15B 109.5 . . ?
H15A C15 H15B 109.5 . . ?
C14 C15 H15C 109.5 . . ?
H15A C15 H15C 109.5 . . ?
H15B C15 H15C 109.5 . . ?
C14 C16 H16A 109.5 . . ?
C14 C16 H16B 109.5 . . ?
H16A C16 H16B 109.5 . . ?
C14 C16 H16C 109.5 . . ?
H16A C16 H16C 109.5 . . ?
H16B C16 H16C 109.5 . . ?

loop_
_geom_bond_atom_site_label_1
_geom_bond_atom_site_label_2
_geom_bond_distance
_geom_bond_site_symmetry_2
_geom_bond_publ_flag
In1 Br2 2.5775(5) . ?
In1 Br1 2.5918(5) . ?
In1 S1 2.6518(10) . ?
In1 S4 2.6775(11) . ?
In1 S3 2.6852(11) . ?
In1 S2 2.6901(11) . ?
In2 Br4 2.4963(5) . ?
In2 Br3 2.4962(6) . ?
In2 Br6 2.4965(5) . ?
In2 Br5 2.5015(5) . ?
S1 C4 1.818(4) . ?
S1 C3 1.842(4) . ?
S2 C5 1.827(4) . ?
S2 C6 1.841(4) . ?
S3 C12 1.819(4) . ?
S3 C11 1.847(4) . ?
S4 C13 1.812(4) . ?
S4 C14 1.834(4) . ?
C1 C3 1.524(5) . ?
C1 H1A 0.9800 . ?
C1 H1B 0.9800 . ?
C1 H1C 0.9800 . ?
C2 C3 1.533(6) . ?
C2 H2A 0.9800 . ?
C2 H2B 0.9800 . ?
C2 H2C 0.9800 . ?
C3 H3 1.0000 . ?
C4 C5 1.515(6) . ?
C4 H4A 0.9900 . ?
C4 H4B 0.9900 . ?
C5 H5A 0.9900 . ?
C5 H5B 0.9900 . ?
C6 C8 1.506(6) . ?
C6 C7 1.526(5) . ?
C6 H6 1.0000 . ?
C7 H7A 0.9800 . ?
C7 H7B 0.9800 . ?
C7 H7C 0.9800 . ?
C8 H8A 0.9800 . ?
C8 H8B 0.9800 . ?
C8 H8C 0.9800 . ?
C9 C11 1.527(5) . ?
C9 H9A 0.9800 . ?
C9 H9B 0.9800 . ?
C9 H9C 0.9800 . ?
C10 C11 1.513(6) . ?
C10 H10A 0.9800 . ?
C10 H10B 0.9800 . ?
C10 H10C 0.9800 . ?
C11 H11 1.0000 . ?
C12 C13 1.530(6) . ?
C12 H12A 0.9900 . ?
C12 H12B 0.9900 . ?
C13 H13A 0.9900 . ?
C13 H13B 0.9900 . ?
C14 C15 1.521(5) . ?
C14 C16 1.523(6) . ?
C14 H14 1.0000 . ?
C15 H15A 0.9800 . ?
C15 H15B 0.9800 . ?
C15 H15C 0.9800 . ?
C16 H16A 0.9800 . ?
C16 H16B 0.9800 . ?
C16 H16C 0.9800 . ?

loop_
_geom_torsion_atom_site_label_1
_geom_torsion_atom_site_label_2
_geom_torsion_atom_site_label_3
_geom_torsion_atom_site_label_4
_geom_torsion
_geom_torsion_site_symmetry_1
_geom_torsion_site_symmetry_2
_geom_torsion_site_symmetry_3
_geom_torsion_site_symmetry_4
_geom_torsion_publ_flag
Br2 In1 S1 C4 101.50(13) . . . . ?
Br1 In1 S1 C4 -77.39(13) . . . . ?
S4 In1 S1 C4 -91.2(2) . . . . ?
S3 In1 S1 C4 -171.53(14) . . . . ?
S2 In1 S1 C4 16.64(14) . . . . ?
Br2 In1 S1 C3 -6.21(15) . . . . ?
Br1 In1 S1 C3 174.91(15) . . . . ?
S4 In1 S1 C3 161.1(2) . . . . ?
S3 In1 S1 C3 80.76(15) . . . . ?
S2 In1 S1 C3 -91.07(15) . . . . ?
Br2 In1 S2 C5 -88.45(15) . . . . ?
Br1 In1 S2 C5 92.42(15) . . . . ?
S1 In1 S2 C5 8.62(15) . . . . ?
S4 In1 S2 C5 176.83(15) . . . . ?
Br2 In1 S2 C6 163.82(14) . . . . ?
Br1 In1 S2 C6 -15.31(14) . . . . ?
S1 In1 S2 C6 -99.11(14) . . . . ?
S4 In1 S2 C6 69.10(14) . . . . ?
Br2 In1 S3 C12 -85.43(14) . . . . ?
Br1 In1 S3 C12 93.73(14) . . . . ?
S1 In1 S3 C12 178.19(14) . . . . ?
S4 In1 S3 C12 10.32(14) . . . . ?
Br2 In1 S3 C11 165.79(14) . . . . ?
Br1 In1 S3 C11 -15.05(15) . . . . ?
S1 In1 S3 C11 69.40(15) . . . . ?
S4 In1 S3 C11 -98.47(15) . . . . ?
Br2 In1 S4 C13 100.35(14) . . . . ?
Br1 In1 S4 C13 -80.80(14) . . . . ?
S1 In1 S4 C13 -67.0(2) . . . . ?
S3 In1 S4 C13 14.42(15) . . . . ?
S2 In1 S4 C13 -173.36(14) . . . . ?
Br2 In1 S4 C14 -8.01(16) . . . . ?
Br1 In1 S4 C14 170.83(16) . . . . ?
S1 In1 S4 C14 -175.3(2) . . . . ?
S3 In1 S4 C14 -93.94(16) . . . . ?
S2 In1 S4 C14 78.28(16) . . . . ?
C4 S1 C3 C1 60.1(3) . . . . ?
In1 S1 C3 C1 162.1(3) . . . . ?
C4 S1 C3 C2 -178.0(3) . . . . ?
In1 S1 C3 C2 -75.9(3) . . . . ?
C3 S1 C4 C5 61.5(3) . . . . ?
In1 S1 C4 C5 -50.2(3) . . . . ?
S1 C4 C5 S2 69.7(4) . . . . ?
C6 S2 C5 C4 71.0(4) . . . . ?
In1 S2 C5 C4 -41.5(3) . . . . ?
C5 S2 C6 C8 60.9(3) . . . . ?
In1 S2 C6 C8 164.3(2) . . . . ?
C5 S2 C6 C7 -177.6(3) . . . . ?
In1 S2 C6 C7 -74.2(3) . . . . ?
C12 S3 C11 C10 62.9(3) . . . . ?
In1 S3 C11 C10 167.9(3) . . . . ?
C12 S3 C11 C9 -176.0(3) . . . . ?
In1 S3 C11 C9 -71.0(3) . . . . ?
C11 S3 C12 C13 71.6(4) . . . . ?
In1 S3 C12 C13 -41.9(3) . . . . ?
S3 C12 C13 S4 67.0(4) . . . . ?
C14 S4 C13 C12 64.0(3) . . . . ?
In1 S4 C13 C12 -46.7(3) . . . . ?
C13 S4 C14 C15 56.8(4) . . . . ?
In1 S4 C14 C15 159.9(3) . . . . ?
C13 S4 C14 C16 178.1(3) . . . . ?
In1 S4 C14 C16 -78.8(3) . . . . ?
